data_4088512
loop_
_publ_author_name
'Mikhaylov, Vladimir N.'
'Sorokoumov, Viktor N.'
'Korvinson, Kirill A.'
'Novikov, Alexander S.'
'Balova, Irina A.'

_publ_section_title
;
 Synthesis and Simple Immobilization of Palladium(II) Acyclic
 Diaminocarbene Complexes on Polystyrene Support as Efficient Catalysts
 for Sonogashira and Suzuki--Miyaura Cross-Coupling
;
_journal_issue 11
_journal_name_full Organometallics
_journal_page_first 1684
_journal_paper_doi 10.1021/acs.organomet.6b00144
_journal_volume 35
_journal_year 2016
_chemical_formula_moiety 'C23 H31 Cl2 N3 Pd, C2 H6 O S'
_chemical_formula_sum 'C25 H37 Cl2 N3 O Pd S'
_chemical_formula_weight 604.94
_space_group_crystal_system monoclinic
_space_group_IT_number 14
_space_group_name_Hall '-P 2ybc'
_space_group_name_H-M_alt 'P 1 21/c 1'
_atom_sites_solution_hydrogens geom
_atom_sites_solution_primary iterative
_atom_sites_solution_secondary difmap
_audit_creation_date 2015-02-11
_audit_creation_method
;
  Olex2 1.2-ac2
  (compiled 2012.03.27 svn.r2268, GUI svn.r4156)
;
_cell_angle_alpha 90.00
_cell_angle_beta 134.125(11)
_cell_angle_gamma 90.00
_cell_formula_units_Z 4
_cell_length_a 10.6529(6)
_cell_length_b 17.1135(3)
_cell_length_c 21.5803(13)
_cell_measurement_reflns_used 5462
_cell_measurement_temperature 100.0(2)
_cell_measurement_theta_max 75.5910
_cell_measurement_theta_min 3.8440
_cell_volume 2824.1(6)
_computing_cell_refinement
;
CrysAlisPro, Agilent Technologies,
Version 1.171.36.32 (release 02-08-2013 CrysAlis171 .NET)
(compiled Aug  2 2013,16:46:58)
;
_computing_data_collection
;
CrysAlisPro, Agilent Technologies,
Version 1.171.36.32 (release 02-08-2013 CrysAlis171 .NET)
(compiled Aug  2 2013,16:46:58)
;
_computing_data_reduction
;
CrysAlisPro, Agilent Technologies,
Version 1.171.36.32 (release 02-08-2013 CrysAlis171 .NET)
(compiled Aug  2 2013,16:46:58)
;
_computing_molecular_graphics
;
O. V. Dolomanov, L. J. Bourhis, R. J. Gildea, J. A. K. Howard and H. Puschmann,
OLEX2: a complete structure solution, refinement and analysis program.
J. Appl. Cryst. (2009). 42, 339-341.
;
_computing_publication_material
;
O. V. Dolomanov, L. J. Bourhis, R. J. Gildea, J. A. K. Howard and H. Puschmann,
OLEX2: a complete structure solution, refinement and analysis program.
J. Appl. Cryst. (2009). 42, 339-341.
;
_computing_structure_refinement
;
SHELXL, G.M. Sheldrick, Acta Cryst.
(2008). A64, 112-122
;
_computing_structure_solution 'J. Appl. Cryst. (2007) 40, 786-790'
_diffrn_ambient_temperature 100.0(2)
_diffrn_detector_area_resol_mean 10.3829
_diffrn_measured_fraction_theta_full 0.9564
_diffrn_measured_fraction_theta_max 0.9564
_diffrn_measurement_details
;
#__ type_ start__ end____ width___ exp.time_
  1 omega  -47.00    1.00   1.0000    1.2900
omega____ theta____ kappa____ phi______ frames
    -      -40.2537   38.0000 -150.0000 48

#__ type_ start__ end____ width___ exp.time_
  2 omega -126.00   12.00   1.0000    1.2900
omega____ theta____ kappa____ phi______ frames
    -      -40.2537    0.0000    0.0000 138

#__ type_ start__ end____ width___ exp.time_
  3 omega   68.00   94.00   1.0000    1.2900
omega____ theta____ kappa____ phi______ frames
    -       40.2537  178.0000 -150.0000 26

#__ type_ start__ end____ width___ exp.time_
  4 omega   75.00  112.00   1.0000    1.2900
omega____ theta____ kappa____ phi______ frames
    -       40.2537  178.0000  -30.0000 37

#__ type_ start__ end____ width___ exp.time_
  5 omega   84.00  109.00   1.0000    4.0000
omega____ theta____ kappa____ phi______ frames
    -      113.0000  -95.0000 -180.0000 25

#__ type_ start__ end____ width___ exp.time_
  6 omega  111.00  136.00   1.0000    4.0000
omega____ theta____ kappa____ phi______ frames
    -      113.0000  112.0000  -30.0000 25

#__ type_ start__ end____ width___ exp.time_
  7 omega   46.00   75.00   1.0000    4.0000
omega____ theta____ kappa____ phi______ frames
    -      113.0000  -45.0000  -90.0000 29

#__ type_ start__ end____ width___ exp.time_
  8 omega   35.00   90.00   1.0000    4.0000
omega____ theta____ kappa____ phi______ frames
    -      113.0000  -30.0000 -180.0000 55

#__ type_ start__ end____ width___ exp.time_
  9 omega   36.00   77.00   1.0000    4.0000
omega____ theta____ kappa____ phi______ frames
    -      113.0000  -30.0000   30.0000 41

#__ type_ start__ end____ width___ exp.time_
 10 omega   33.00   68.00   1.0000    4.0000
omega____ theta____ kappa____ phi______ frames
    -      113.0000  -95.0000 -180.0000 35

#__ type_ start__ end____ width___ exp.time_
 11 omega   65.00  101.00   1.0000    4.0000
omega____ theta____ kappa____ phi______ frames
    -      113.0000  -77.0000 -150.0000 36

#__ type_ start__ end____ width___ exp.time_
 12 omega   94.00  119.00   1.0000    4.0000
omega____ theta____ kappa____ phi______ frames
    -      113.0000   45.0000  -60.0000 25

#__ type_ start__ end____ width___ exp.time_
 13 omega  143.00  175.00   1.0000    4.0000
omega____ theta____ kappa____ phi______ frames
    -      113.0000   45.0000  -60.0000 32

#__ type_ start__ end____ width___ exp.time_
 14 omega   64.00  112.00   1.0000    4.0000
omega____ theta____ kappa____ phi______ frames
    -      113.0000 -112.0000   30.0000 48

#__ type_ start__ end____ width___ exp.time_
 15 omega   35.00   78.00   1.0000    4.0000
omega____ theta____ kappa____ phi______ frames
    -      113.0000  -30.0000  -30.0000 43

#__ type_ start__ end____ width___ exp.time_
 16 omega   89.00  115.00   1.0000    4.0000
omega____ theta____ kappa____ phi______ frames
    -      113.0000 -112.0000 -180.0000 26

#__ type_ start__ end____ width___ exp.time_
 17 omega   42.00   85.00   1.0000    4.0000
omega____ theta____ kappa____ phi______ frames
    -      113.0000 -112.0000 -180.0000 43

#__ type_ start__ end____ width___ exp.time_
 18 omega   41.00   92.00   1.0000    4.0000
omega____ theta____ kappa____ phi______ frames
    -      113.0000  -45.0000  120.0000 51

#__ type_ start__ end____ width___ exp.time_
 19 omega  144.00  178.00   1.0000    4.0000
omega____ theta____ kappa____ phi______ frames
    -      113.0000  112.0000  -30.0000 34

#__ type_ start__ end____ width___ exp.time_
 20 omega   59.00   85.00   1.0000    4.0000
omega____ theta____ kappa____ phi______ frames
    -      113.0000  -77.0000  -60.0000 26

#__ type_ start__ end____ width___ exp.time_
 21 omega  108.00  135.00   1.0000    4.0000
omega____ theta____ kappa____ phi______ frames
    -      113.0000  -77.0000  -60.0000 27
;
_diffrn_measurement_device_type 'SuperNova, Dual, Cu at zero, Atlas'
_diffrn_measurement_method '\w scans'
_diffrn_orient_matrix_UB_11 0.1006813000
_diffrn_orient_matrix_UB_12 0.0774748000
_diffrn_orient_matrix_UB_13 0.0277532000
_diffrn_orient_matrix_UB_21 -0.1212869000
_diffrn_orient_matrix_UB_22 0.0239792000
_diffrn_orient_matrix_UB_23 -0.0954322000
_diffrn_orient_matrix_UB_31 -0.1254129000
_diffrn_orient_matrix_UB_32 0.0391040000
_diffrn_orient_matrix_UB_33 0.0033737000
_diffrn_radiation_monochromator mirror
_diffrn_radiation_type 'Cu K\a'
_diffrn_radiation_wavelength 1.5418
_diffrn_reflns_av_R_equivalents 0.0381
_diffrn_reflns_av_unetI/netI 0.0459
_diffrn_reflns_limit_h_max 8
_diffrn_reflns_limit_h_min -12
_diffrn_reflns_limit_k_max 20
_diffrn_reflns_limit_k_min -19
_diffrn_reflns_limit_l_max 26
_diffrn_reflns_limit_l_min -26
_diffrn_reflns_number 12957
_diffrn_reflns_theta_full 69.99
_diffrn_reflns_theta_max 69.99
_diffrn_reflns_theta_min 3.85
_diffrn_source 'SuperNova (Cu) X-ray Source'
_exptl_absorpt_coefficient_mu 7.896
_exptl_absorpt_correction_T_max 1.00000
_exptl_absorpt_correction_T_min 0.61824
_exptl_absorpt_correction_type multi-scan
_exptl_absorpt_process_details
;
CrysAlisPro, Agilent Technologies,
Version 1.171.36.32 (release 02-08-2013 CrysAlis171 .NET)
(compiled Aug  2 2013,16:46:58)
Empirical absorption correction using spherical harmonics,
 implemented in SCALE3 ABSPACK scaling algorithm.
;
_exptl_crystal_colour colourless
_exptl_crystal_density_diffrn 1.423
_exptl_crystal_density_method 'not measured'
_exptl_crystal_description
;
;
_exptl_crystal_F_000 1248
_exptl_crystal_size_max 0.4
_exptl_crystal_size_mid 0.07
_exptl_crystal_size_min 0.07
_refine_diff_density_max 0.647
_refine_diff_density_min -0.648
_refine_diff_density_rms 0.082
_refine_ls_extinction_method none
_refine_ls_goodness_of_fit_ref 0.924
_refine_ls_hydrogen_treatment mixed
_refine_ls_matrix_type full
_refine_ls_number_parameters 337
_refine_ls_number_reflns 5228
_refine_ls_number_restraints 0
_refine_ls_restrained_S_all 0.924
_refine_ls_R_factor_all 0.0423
_refine_ls_R_factor_gt 0.0320
_refine_ls_shift/su_max 0.002
_refine_ls_shift/su_mean 0.000
_refine_ls_structure_factor_coef Fsqd
_refine_ls_weighting_details 'calc w=1/[\s^2^(Fo^2^)+(0.0328P)^2^+4.1966P] where P=(Fo^2^+2Fc^2^)/3'
_refine_ls_weighting_scheme calc
_refine_ls_wR_factor_gt 0.0709
_refine_ls_wR_factor_ref 0.0782
_reflns_number_gt 4406
_reflns_number_total 5228
_reflns_threshold_expression >2sigma(I)
_cod_data_source_file om6b00144_si_002.cif
_cod_data_source_block pdbha
_cod_original_cell_volume 2824.1(2)
_cod_database_code 4088512
_chemical_oxdiff_formula 'C23 H31 Cl2 N3 Pd'
_reflns_odcompleteness_completeness 94.20
_reflns_odcompleteness_iscentric 1
_reflns_odcompleteness_theta 77.17

loop_
_space_group_symop_id
_space_group_symop_operation_xyz
1 'x, y, z'
2 '-x, y+1/2, -z+1/2'
3 '-x, -y, -z'
4 'x, -y-1/2, z-1/2'

loop_
_atom_site_label
_atom_site_type_symbol
_atom_site_fract_x
_atom_site_fract_y
_atom_site_fract_z
_atom_site_U_iso_or_equiv
_atom_site_adp_type
_atom_site_occupancy
_atom_site_symmetry_multiplicity
_atom_site_calc_flag
_atom_site_refinement_flags
_atom_site_disorder_assembly
_atom_site_disorder_group
Pd1 Pd 0.88480(3) 0.892568(13) 0.842374(13) 0.01884(7) Uani 1 1 d . A .
Cl1 Cl 0.65528(9) 0.96869(5) 0.72690(5) 0.02542(16) Uani 1 1 d . . .
Cl2 Cl 0.70509(11) 0.81688(5) 0.84693(5) 0.02995(18) Uani 1 1 d . . .
S1S S 0.67339(13) 0.54335(7) 0.74897(7) 0.0432(2) Uani 1 1 d . . .
N2 N 1.1462(3) 1.00882(16) 0.88619(17) 0.0226(5) Uani 1 1 d . A .
H2 H 1.2111 1.0236 0.8781 0.027 Uiso 1 1 calc R . .
O1S O 0.7279(3) 0.52984(17) 0.70139(17) 0.0380(6) Uani 1 1 d . . .
N3 N 1.0364(3) 0.92713(15) 0.77698(16) 0.0203(5) Uani 1 1 d . A .
H3 H 1.0907 0.9556 0.7690 0.024 Uiso 1 1 calc R . .
N1 N 1.1904(4) 0.78970(17) 0.98976(19) 0.0298(6) Uani 1 1 d . A .
C11 C 0.9469(4) 0.85726(18) 0.7233(2) 0.0204(6) Uani 1 1 d . . .
H11 H 0.8496 0.8467 0.7183 0.024 Uiso 1 1 calc R . .
C2 C 1.3302(5) 0.7418(2) 1.0658(2) 0.0369(9) Uani 1 1 d . . .
C1 C 1.0790(4) 0.82817(19) 0.9344(2) 0.0240(6) Uani 1 1 d . . .
C19 C 0.7630(4) 0.9421(2) 0.5904(2) 0.0250(7) Uani 1 1 d . . .
H19 H 0.7465 0.9750 0.6185 0.030 Uiso 1 1 calc R . .
C18 C 0.8671(4) 0.87529(19) 0.63223(19) 0.0201(6) Uani 1 1 d . . .
C13 C 0.9967(4) 0.7139(2) 0.7564(2) 0.0242(6) Uani 1 1 d . . .
H13 H 0.8796 0.7099 0.7273 0.029 Uiso 1 1 calc R . .
C20 C 0.6845(4) 0.9595(2) 0.5072(2) 0.0288(7) Uani 1 1 d . . .
H20 H 0.6163 1.0042 0.4798 0.035 Uiso 1 1 calc R . .
C10 C 1.0057(5) 1.0966(2) 0.9143(2) 0.0315(8) Uani 1 1 d . . .
H10A H 0.9702 1.1298 0.8685 0.047 Uiso 1 1 calc R . .
H10B H 1.0267 1.1278 0.9577 0.047 Uiso 1 1 calc R . .
H10C H 0.9149 1.0593 0.8916 0.047 Uiso 1 1 calc R . .
C8 C 1.3148(5) 1.1131(2) 0.9876(2) 0.0351(8) Uani 1 1 d . . .
H8A H 1.4189 1.0859 1.0110 0.053 Uiso 1 1 calc R . .
H8B H 1.3392 1.1443 1.0320 0.053 Uiso 1 1 calc R . .
H8C H 1.2764 1.1463 0.9413 0.053 Uiso 1 1 calc R . .
C12 C 1.0645(4) 0.78574(19) 0.7645(2) 0.0222(6) Uani 1 1 d . . .
C21 C 0.7073(4) 0.9103(2) 0.4646(2) 0.0286(7) Uani 1 1 d . . .
H21 H 0.6542 0.9221 0.4088 0.034 Uiso 1 1 calc R . .
C23 C 0.8888(4) 0.8268(2) 0.5888(2) 0.0240(6) Uani 1 1 d . . .
H23 H 0.9580 0.7824 0.6162 0.029 Uiso 1 1 calc R . .
C16 C 1.3433(5) 0.7250(2) 0.8422(3) 0.0497(12) Uani 1 1 d . . .
H16 H 1.4600 0.7287 0.8705 0.060 Uiso 1 1 calc R . .
C9 C 1.2339(5) 1.0007(2) 1.0271(2) 0.0350(8) Uani 1 1 d . . .
H9A H 1.1420 0.9652 1.0066 0.052 Uiso 1 1 calc R . .
H9B H 1.2651 1.0318 1.0732 0.052 Uiso 1 1 calc R . .
H9C H 1.3341 0.9717 1.0478 0.052 Uiso 1 1 calc R . .
C22 C 0.8093(4) 0.8434(2) 0.5052(2) 0.0283(7) Uani 1 1 d . . .
H22 H 0.8241 0.8101 0.4766 0.034 Uiso 1 1 calc R . .
C17 C 1.2394(5) 0.7914(2) 0.8082(3) 0.0402(9) Uani 1 1 d . . .
H17 H 1.2871 0.8398 0.8147 0.048 Uiso 1 1 calc R . .
C14 C 1.1001(5) 0.6472(2) 0.7909(2) 0.0290(7) Uani 1 1 d . . .
H14 H 1.0522 0.5990 0.7847 0.035 Uiso 1 1 calc R . .
C15 C 1.2725(5) 0.6526(2) 0.8338(3) 0.0398(9) Uani 1 1 d . . .
H15 H 1.3423 0.6081 0.8574 0.048 Uiso 1 1 calc R . .
C7 C 1.1714(4) 1.0539(2) 0.9536(2) 0.0261(7) Uani 1 1 d . . .
C1S C 0.8551(7) 0.5940(4) 0.8461(3) 0.0694(16) Uani 1 1 d . . .
H1SA H 0.9605 0.5647 0.8756 0.104 Uiso 1 1 calc R . .
H1SB H 0.8352 0.5995 0.8830 0.104 Uiso 1 1 calc R . .
H1SC H 0.8665 0.6448 0.8316 0.104 Uiso 1 1 calc R . .
C2S C 0.7021(6) 0.4537(3) 0.7975(3) 0.0566(13) Uani 1 1 d . . .
H2SA H 0.6204 0.4162 0.7535 0.085 Uiso 1 1 calc R . .
H2SB H 0.6823 0.4609 0.8343 0.085 Uiso 1 1 calc R . .
H2SC H 0.8192 0.4353 0.8311 0.085 Uiso 1 1 calc R . .
C5 C 1.3179(8) 0.7627(4) 1.1342(3) 0.0427(15) Uani 0.713(6) 1 d P A 1
H5A H 1.3387 0.8176 1.1471 0.064 Uiso 0.713(6) 1 calc PR A 1
H5B H 1.4041 0.7334 1.1863 0.064 Uiso 0.713(6) 1 calc PR A 1
H5C H 1.2035 0.7498 1.1100 0.064 Uiso 0.713(6) 1 calc PR A 1
C3 C 1.4943(7) 0.7646(4) 1.0957(4) 0.0446(16) Uani 0.713(6) 1 d P A 1
H3A H 1.4960 0.7510 1.0531 0.067 Uiso 0.713(6) 1 calc PR A 1
H3B H 1.5876 0.7380 1.1488 0.067 Uiso 0.713(6) 1 calc PR A 1
H3C H 1.5091 0.8200 1.1052 0.067 Uiso 0.713(6) 1 calc PR A 1
C4 C 1.2745(9) 0.6575(3) 1.0378(4) 0.0459(16) Uani 0.713(6) 1 d P A 1
H4A H 1.1654 0.6488 1.0213 0.069 Uiso 0.713(6) 1 calc PR A 1
H4B H 1.3621 0.6234 1.0848 0.069 Uiso 0.713(6) 1 calc PR A 1
H4C H 1.2605 0.6469 0.9896 0.069 Uiso 0.713(6) 1 calc PR A 1
C6 C 1.0399(4) 0.94975(18) 0.83687(19) 0.0194(6) Uani 1 1 d . . .
C5A C 1.4784(16) 0.7967(7) 1.1383(7) 0.029(3) Uani 0.287(6) 1 d P A 2
H5AA H 1.5265 0.8235 1.1196 0.044 Uiso 0.287(6) 1 calc PR A 2
H5AB H 1.5685 0.7665 1.1890 0.044 Uiso 0.287(6) 1 calc PR A 2
H5AC H 1.4325 0.8342 1.1513 0.044 Uiso 0.287(6) 1 calc PR A 2
C3A C 1.4277(17) 0.6944(8) 1.0384(8) 0.035(3) Uani 0.287(6) 1 d P A 2
H3AA H 1.3431 0.6621 0.9887 0.053 Uiso 0.287(6) 1 calc PR A 2
H3AB H 1.5216 0.6625 1.0858 0.053 Uiso 0.287(6) 1 calc PR A 2
H3AC H 1.4730 0.7322 1.0252 0.053 Uiso 0.287(6) 1 calc PR A 2
C4A C 1.2731(15) 0.6879(8) 1.0875(8) 0.036(4) Uani 0.287(6) 1 d P A 2
H4AA H 1.2083 0.7135 1.0974 0.055 Uiso 0.287(6) 1 calc PR A 2
H4AB H 1.3716 0.6612 1.1390 0.055 Uiso 0.287(6) 1 calc PR A 2
H4AC H 1.1991 0.6509 1.0413 0.055 Uiso 0.287(6) 1 calc PR A 2

loop_
_atom_site_aniso_label
_atom_site_aniso_U_11
_atom_site_aniso_U_22
_atom_site_aniso_U_33
_atom_site_aniso_U_23
_atom_site_aniso_U_13
_atom_site_aniso_U_12
Pd1 0.02565(12) 0.01443(11) 0.01509(11) 0.00012(9) 0.01368(10) -0.00202(9)
Cl1 0.0256(3) 0.0241(4) 0.0235(4) 0.0056(3) 0.0160(3) 0.0030(3)
Cl2 0.0418(4) 0.0271(4) 0.0251(4) -0.0052(3) 0.0248(4) -0.0139(3)
S1S 0.0390(5) 0.0590(7) 0.0437(5) 0.0042(5) 0.0333(5) 0.0109(5)
N2 0.0295(13) 0.0193(14) 0.0216(13) -0.0046(11) 0.0187(12) -0.0065(11)
O1S 0.0383(14) 0.0477(17) 0.0363(14) 0.0058(13) 0.0290(13) 0.0116(12)
N3 0.0243(13) 0.0149(13) 0.0187(12) -0.0001(10) 0.0138(11) -0.0008(10)
N1 0.0365(16) 0.0211(15) 0.0239(15) 0.0028(13) 0.0181(14) -0.0026(13)
C11 0.0246(15) 0.0151(15) 0.0202(15) -0.0027(12) 0.0152(14) -0.0025(12)
C2 0.0347(19) 0.0260(19) 0.0244(18) 0.0098(15) 0.0110(17) 0.0035(15)
C1 0.0305(16) 0.0171(15) 0.0203(15) 0.0006(13) 0.0161(15) -0.0042(13)
C19 0.0255(15) 0.0227(17) 0.0250(16) -0.0024(13) 0.0169(14) 0.0010(12)
C18 0.0186(14) 0.0224(16) 0.0149(14) -0.0034(12) 0.0100(13) -0.0035(11)
C13 0.0271(15) 0.0218(17) 0.0216(15) -0.0012(13) 0.0162(14) -0.0008(13)
C20 0.0255(15) 0.0268(18) 0.0255(17) 0.0050(14) 0.0146(15) 0.0039(14)
C10 0.043(2) 0.0284(19) 0.0294(18) -0.0067(15) 0.0273(17) -0.0037(15)
C8 0.044(2) 0.029(2) 0.0340(19) -0.0142(16) 0.0279(18) -0.0150(16)
C12 0.0261(15) 0.0177(15) 0.0183(15) 0.0004(12) 0.0138(14) 0.0021(12)
C21 0.0263(16) 0.036(2) 0.0203(16) 0.0003(14) 0.0151(15) -0.0047(14)
C23 0.0249(15) 0.0218(16) 0.0248(16) -0.0012(13) 0.0172(14) 0.0010(12)
C16 0.0234(18) 0.026(2) 0.062(3) 0.003(2) 0.016(2) 0.0034(15)
C9 0.053(2) 0.0272(19) 0.0234(17) -0.0043(15) 0.0259(18) -0.0058(16)
C22 0.0302(16) 0.034(2) 0.0246(16) -0.0073(15) 0.0205(15) -0.0054(14)
C17 0.0262(18) 0.0217(19) 0.050(2) 0.0034(17) 0.0184(18) 0.0018(14)
C14 0.0348(18) 0.0159(16) 0.0273(17) -0.0009(13) 0.0183(16) -0.0021(13)
C15 0.0341(19) 0.023(2) 0.039(2) 0.0023(16) 0.0170(18) 0.0068(15)
C7 0.0348(17) 0.0206(17) 0.0224(16) -0.0055(13) 0.0197(15) -0.0064(14)
C1S 0.078(4) 0.097(5) 0.063(3) -0.021(3) 0.059(3) -0.020(3)
C2S 0.062(3) 0.063(3) 0.077(3) 0.020(3) 0.061(3) 0.017(2)
C5 0.049(3) 0.038(3) 0.024(3) 0.012(2) 0.019(3) 0.008(3)
C3 0.028(3) 0.045(4) 0.047(3) 0.012(3) 0.021(3) 0.005(2)
C4 0.061(4) 0.030(3) 0.039(3) 0.017(3) 0.032(3) 0.019(3)
C6 0.0208(14) 0.0165(15) 0.0152(14) 0.0030(12) 0.0104(13) 0.0017(11)
C5A 0.032(6) 0.016(6) 0.020(6) 0.009(5) 0.011(5) 0.000(5)
C3A 0.037(7) 0.027(7) 0.030(7) -0.002(5) 0.020(6) 0.006(5)
C4A 0.020(6) 0.041(8) 0.033(7) 0.019(6) 0.013(5) -0.002(5)

loop_
_atom_type_symbol
_atom_type_description
_atom_type_scat_dispersion_real
_atom_type_scat_dispersion_imag
_atom_type_scat_source
C C 0.0181 0.0091 'International Tables Vol C Tables 4.2.6.8 and 6.1.1.4'
H H 0.0000 0.0000 'International Tables Vol C Tables 4.2.6.8 and 6.1.1.4'
N N 0.0311 0.0180 'International Tables Vol C Tables 4.2.6.8 and 6.1.1.4'
O O 0.0492 0.0322 'International Tables Vol C Tables 4.2.6.8 and 6.1.1.4'
S S 0.3331 0.5567 'International Tables Vol C Tables 4.2.6.8 and 6.1.1.4'
Cl Cl 0.3639 0.7018 'International Tables Vol C Tables 4.2.6.8 and 6.1.1.4'
Pd Pd 0.1215 3.9337 'International Tables Vol C Tables 4.2.6.8 and 6.1.1.4'

loop_
_geom_angle_atom_site_label_1
_geom_angle_atom_site_label_2
_geom_angle_atom_site_label_3
_geom_angle
Cl1 Pd1 Cl2 94.22(3)
C1 Pd1 Cl1 176.55(10)
C1 Pd1 Cl2 87.91(10)
C1 Pd1 C6 90.12(13)
C6 Pd1 Cl1 87.59(9)
C6 Pd1 Cl2 176.20(9)
O1S S1S C1S 104.8(2)
O1S S1S C2S 106.4(2)
C2S S1S C1S 97.2(3)
C7 N2 H2 114.8
C6 N2 H2 114.8
C6 N2 C7 130.4(3)
C11 N3 H3 117.6
C6 N3 H3 117.6
C6 N3 C11 124.8(3)
C1 N1 C2 174.8(4)
N3 C11 H11 107.1
N3 C11 C18 108.9(2)
N3 C11 C12 112.2(3)
C18 C11 H11 107.1
C12 C11 H11 107.1
C12 C11 C18 114.0(3)
N1 C2 C5 103.4(3)
N1 C2 C4 105.9(4)
N1 C2 C5A 108.5(5)
N1 C2 C3A 105.3(5)
C5 C2 C3A 151.3(5)
C3 C2 N1 108.6(4)
C3 C2 C5 112.3(4)
C3 C2 C4 117.1(5)
C3 C2 C5A 46.5(6)
C3 C2 C3A 56.1(5)
C4 C2 C5 108.5(4)
C4 C2 C5A 145.4(6)
C4 C2 C3A 64.9(5)
C5A C2 C5 67.3(6)
C5A C2 C3A 101.5(7)
C4A C2 N1 114.4(6)
C4A C2 C5 59.5(7)
C4A C2 C3 136.9(6)
C4A C2 C4 49.0(7)
C4A C2 C5A 116.9(8)
C4A C2 C3A 108.9(9)
N1 C1 Pd1 177.2(3)
C18 C19 H19 119.9
C20 C19 H19 119.9
C20 C19 C18 120.3(3)
C19 C18 C11 118.3(3)
C23 C18 C11 122.8(3)
C23 C18 C19 118.8(3)
C12 C13 H13 119.4
C12 C13 C14 121.1(3)
C14 C13 H13 119.4
C19 C20 H20 120.0
C19 C20 C21 120.1(3)
C21 C20 H20 120.0
H10A C10 H10B 109.5
H10A C10 H10C 109.5
H10B C10 H10C 109.5
C7 C10 H10A 109.5
C7 C10 H10B 109.5
C7 C10 H10C 109.5
H8A C8 H8B 109.5
H8A C8 H8C 109.5
H8B C8 H8C 109.5
C7 C8 H8A 109.5
C7 C8 H8B 109.5
C7 C8 H8C 109.5
C13 C12 C11 120.0(3)
C13 C12 C17 119.2(3)
C17 C12 C11 120.8(3)
C20 C21 H21 119.9
C20 C21 C22 120.3(3)
C22 C21 H21 119.9
C18 C23 H23 119.4
C18 C23 C22 121.3(3)
C22 C23 H23 119.4
C17 C16 H16 120.0
C17 C16 C15 119.9(4)
C15 C16 H16 120.0
H9A C9 H9B 109.5
H9A C9 H9C 109.5
H9B C9 H9C 109.5
C7 C9 H9A 109.5
C7 C9 H9B 109.5
C7 C9 H9C 109.5
C21 C22 C23 119.2(3)
C21 C22 H22 120.4
C23 C22 H22 120.4
C12 C17 H17 119.9
C16 C17 C12 120.1(4)
C16 C17 H17 119.9
C13 C14 H14 120.1
C15 C14 C13 119.9(3)
C15 C14 H14 120.1
C16 C15 H15 120.1
C14 C15 C16 119.8(3)
C14 C15 H15 120.1
N2 C7 C10 110.8(3)
N2 C7 C8 104.6(3)
N2 C7 C9 110.9(3)
C10 C7 C8 109.6(3)
C10 C7 C9 111.5(3)
C9 C7 C8 109.2(3)
S1S C1S H1SA 109.5
S1S C1S H1SB 109.5
S1S C1S H1SC 109.5
H1SA C1S H1SB 109.5
H1SA C1S H1SC 109.5
H1SB C1S H1SC 109.5
S1S C2S H2SA 109.5
S1S C2S H2SB 109.5
S1S C2S H2SC 109.5
H2SA C2S H2SB 109.5
H2SA C2S H2SC 109.5
H2SB C2S H2SC 109.5
C2 C5 H5A 109.5
C2 C5 H5B 109.5
C2 C5 H5C 109.5
C2 C3 H3A 109.5
C2 C3 H3B 109.5
C2 C3 H3C 109.5
C2 C4 H4A 109.5
C2 C4 H4B 109.5
C2 C4 H4C 109.5
N2 C6 Pd1 127.3(2)
N3 C6 Pd1 116.9(2)
N3 C6 N2 115.8(3)
C2 C5A H5AA 109.5
C2 C5A H5AB 109.5
C2 C5A H5AC 109.5
H5AA C5A H5AB 109.5
H5AA C5A H5AC 109.5
H5AB C5A H5AC 109.5
C2 C3A H3AA 109.5
C2 C3A H3AB 109.5
C2 C3A H3AC 109.5
H3AA C3A H3AB 109.5
H3AA C3A H3AC 109.5
H3AB C3A H3AC 109.5
C2 C4A H4AA 109.5
C2 C4A H4AB 109.5
C2 C4A H4AC 109.5
H4AA C4A H4AB 109.5
H4AA C4A H4AC 109.5
H4AB C4A H4AC 109.5

loop_
_geom_bond_atom_site_label_1
_geom_bond_atom_site_label_2
_geom_bond_distance
Pd1 Cl1 2.3241(8)
Pd1 Cl2 2.3696(8)
Pd1 C1 1.928(3)
Pd1 C6 1.994(3)
S1S O1S 1.509(2)
S1S C1S 1.801(5)
S1S C2S 1.759(5)
N2 H2 0.8600
N2 C7 1.496(4)
N2 C6 1.326(4)
N3 H3 0.8600
N3 C11 1.464(4)
N3 C6 1.325(4)
N1 C2 1.477(5)
N1 C1 1.138(4)
C11 H11 0.9800
C11 C18 1.535(4)
C11 C12 1.519(4)
C2 C5 1.611(7)
C2 C3 1.433(7)
C2 C4 1.516(7)
C2 C5A 1.544(13)
C2 C3A 1.715(13)
C2 C4A 1.354(12)
C19 H19 0.9300
C19 C18 1.399(5)
C19 C20 1.386(5)
C18 C23 1.386(4)
C13 H13 0.9300
C13 C12 1.373(5)
C13 C14 1.389(5)
C20 H20 0.9300
C20 C21 1.386(5)
C10 H10A 0.9600
C10 H10B 0.9600
C10 H10C 0.9600
C10 C7 1.511(5)
C8 H8A 0.9600
C8 H8B 0.9600
C8 H8C 0.9600
C8 C7 1.529(5)
C12 C17 1.387(5)
C21 H21 0.9300
C21 C22 1.390(5)
C23 H23 0.9300
C23 C22 1.388(5)
C16 H16 0.9300
C16 C17 1.387(5)
C16 C15 1.396(6)
C9 H9A 0.9600
C9 H9B 0.9600
C9 H9C 0.9600
C9 C7 1.522(5)
C22 H22 0.9300
C17 H17 0.9300
C14 H14 0.9300
C14 C15 1.367(5)
C15 H15 0.9300
C1S H1SA 0.9600
C1S H1SB 0.9600
C1S H1SC 0.9600
C2S H2SA 0.9600
C2S H2SB 0.9600
C2S H2SC 0.9600
C5 H5A 0.9600
C5 H5B 0.9600
C5 H5C 0.9600
C3 H3A 0.9600
C3 H3B 0.9600
C3 H3C 0.9600
C4 H4A 0.9600
C4 H4B 0.9600
C4 H4C 0.9600
C5A H5AA 0.9600
C5A H5AB 0.9600
C5A H5AC 0.9600
C3A H3AA 0.9600
C3A H3AB 0.9600
C3A H3AC 0.9600
C4A H4AA 0.9600
C4A H4AB 0.9600
C4A H4AC 0.9600

loop_
_geom_torsion_atom_site_label_1
_geom_torsion_atom_site_label_2
_geom_torsion_atom_site_label_3
_geom_torsion_atom_site_label_4
_geom_torsion
Cl1 Pd1 C1 N1 -157(5)
Cl1 Pd1 C6 N2 99.5(3)
Cl1 Pd1 C6 N3 -79.8(2)
Cl2 Pd1 C1 N1 -29(7)
Cl2 Pd1 C6 N2 -141.9(12)
Cl2 Pd1 C6 N3 38.7(15)
N3 C11 C18 C19 -51.1(4)
N3 C11 C18 C23 131.2(3)
N3 C11 C12 C13 142.8(3)
N3 C11 C12 C17 -39.3(4)
C11 N3 C6 Pd1 -8.9(4)
C11 N3 C6 N2 171.7(3)
C11 C18 C23 C22 177.5(3)
C11 C12 C17 C16 -177.2(4)
C2 N1 C1 Pd1 -25(10)
C1 Pd1 C6 N2 -83.0(3)
C1 Pd1 C6 N3 97.6(2)
C1 N1 C2 C5 -6(4)
C1 N1 C2 C3 -125(4)
C1 N1 C2 C4 108(4)
C1 N1 C2 C5A -76(4)
C1 N1 C2 C3A 176(4)
C1 N1 C2 C4A 56(4)
C19 C18 C23 C22 -0.1(5)
C19 C20 C21 C22 -0.1(5)
C18 C11 C12 C13 -92.9(3)
C18 C11 C12 C17 85.0(4)
C18 C19 C20 C21 0.6(5)
C18 C23 C22 C21 0.6(5)
C13 C12 C17 C16 0.8(6)
C13 C14 C15 C16 -0.5(6)
C20 C19 C18 C11 -178.2(3)
C20 C19 C18 C23 -0.5(5)
C20 C21 C22 C23 -0.5(5)
C12 C11 C18 C19 -177.2(3)
C12 C11 C18 C23 5.2(4)
C12 C13 C14 C15 0.1(5)
C17 C16 C15 C14 1.1(7)
C14 C13 C12 C11 177.8(3)
C14 C13 C12 C17 -0.2(5)
C15 C16 C17 C12 -1.2(8)
C7 N2 C6 Pd1 -5.7(5)
C7 N2 C6 N3 173.7(3)
C6 Pd1 C1 N1 154(7)
C6 N2 C7 C10 -63.1(4)
C6 N2 C7 C8 179.0(3)
C6 N2 C7 C9 61.3(5)
C6 N3 C11 C18 143.0(3)
C6 N3 C11 C12 -89.9(3)
